data_7047849
loop_
_publ_author_name
'Fatila, Elisabeth M.'
'Maahs, Adam C.'
'Hetherington, Erin E.'
'Cooper, Brandon J.'
'Cooper, Riley E.'
'Daanen, Nick N.'
'Jennings, Michael'
'Skrabalak, Sara E.'
'Preuss, Kathryn E.'

_publ_section_title
;
 Stoichiometric control: 8- and 10-coordinate Ln(hfac)<sub>3</sub>(bpy)
 and Ln(hfac)<sub>3</sub>(bpy)<sub>2</sub> complexes of the early
 lanthanides La-Sm.
;
_journal_issue 45
_journal_name_full 'Dalton transactions (Cambridge, England : 2003)'
_journal_page_first 16232
_journal_page_last 16241
_journal_paper_doi 10.1039/c8dt03286f
_journal_volume 47
_journal_year 2018
_chemical_formula_moiety 'C25 H11 Ce F18 N2 O6'
_chemical_formula_sum 'C25 H11 Ce F18 N2 O6'
_chemical_formula_weight 917.48
_chemical_properties_physical Moisture-sensitive,Hygroscopic
_space_group_crystal_system triclinic
_space_group_IT_number 2
_space_group_name_Hall '-P 1'
_space_group_name_H-M_alt 'P -1'
_symmetry_space_group_name_Hall '-P 1'
_symmetry_space_group_name_H-M 'P -1'
_atom_sites_solution_hydrogens geom
_atom_sites_solution_primary direct
_atom_sites_solution_secondary difsum
_audit_creation_method SHELXL-2018/3
_audit_update_record
;
2018-10-07 deposited with the CCDC.
2018-10-22 downloaded from the CCDC.
;
_cell_angle_alpha 78.46(3)
_cell_angle_beta 76.46(3)
_cell_angle_gamma 72.69(3)
_cell_formula_units_Z 4
_cell_length_a 11.993(2)
_cell_length_b 15.829(3)
_cell_length_c 17.833(4)
_cell_measurement_reflns_used 11650
_cell_measurement_temperature 150(2)
_cell_measurement_theta_max 27.48
_cell_measurement_theta_min 2.55
_cell_volume 3111.1(12)
_computing_cell_refinement 'Denzo-SMN (Otwinowski & Minor, 1997)'
_computing_data_collection 'Collect (Nonius B.V., 1997-2002)'
_computing_data_reduction Denzo-SMN
_computing_molecular_graphics 'Mercury 3.10.2'
_computing_publication_material 'Microsoft Office 2013'
_computing_structure_refinement 'SHELXL-2018/3 (Sheldrick, 2018)'
_computing_structure_solution 'SHELXTL V6.1 (Sheldrick, 2008)'
_diffrn_ambient_temperature 150(2)
_diffrn_detector_area_resol_mean 9
_diffrn_measured_fraction_theta_full 0.994
_diffrn_measured_fraction_theta_max 0.994
_diffrn_measurement_device_type 'Nonius KappaCCD'
_diffrn_measurement_method '\f scans and \w scans with \k offsets'
_diffrn_radiation_type MoK\a
_diffrn_radiation_wavelength 0.71073
_diffrn_reflns_av_R_equivalents 0.0855
_diffrn_reflns_av_unetI/netI 0.1194
_diffrn_reflns_Laue_measured_fraction_full 0.994
_diffrn_reflns_Laue_measured_fraction_max 0.994
_diffrn_reflns_limit_h_max 14
_diffrn_reflns_limit_h_min -14
_diffrn_reflns_limit_k_max 18
_diffrn_reflns_limit_k_min -18
_diffrn_reflns_limit_l_max 21
_diffrn_reflns_limit_l_min -19
_diffrn_reflns_number 27817
_diffrn_reflns_point_group_measured_fraction_full 0.994
_diffrn_reflns_point_group_measured_fraction_max 0.994
_diffrn_reflns_theta_full 25.027
_diffrn_reflns_theta_max 25.027
_diffrn_reflns_theta_min 2.565
_diffrn_source 'fine-focus sealed tube'
_exptl_absorpt_coefficient_mu 1.614
_exptl_absorpt_correction_T_max 0.932
_exptl_absorpt_correction_T_min 0.801
_exptl_absorpt_correction_type multi-scan
_exptl_absorpt_process_details
;
multi-scan from symmetry-related measurements 
 Sortav (Blessing 1995)
;
_exptl_crystal_colour orange
_exptl_crystal_density_diffrn 1.959
_exptl_crystal_density_method 'not measured'
_exptl_crystal_description block
_exptl_crystal_F_000 1772
_exptl_crystal_recrystallization_method Sublimation
_exptl_crystal_size_max 0.180
_exptl_crystal_size_mid 0.140
_exptl_crystal_size_min 0.080
_refine_diff_density_max 2.548
_refine_diff_density_min -1.792
_refine_diff_density_rms 0.176
_refine_ls_extinction_method none
_refine_ls_goodness_of_fit_ref 1.051
_refine_ls_hydrogen_treatment constr
_refine_ls_matrix_type full
_refine_ls_number_parameters 1042
_refine_ls_number_reflns 10936
_refine_ls_number_restraints 450
_refine_ls_restrained_S_all 1.039
_refine_ls_R_factor_all 0.1387
_refine_ls_R_factor_gt 0.0653
_refine_ls_shift/su_max 0.022
_refine_ls_shift/su_mean 0.000
_refine_ls_structure_factor_coef Fsqd
_refine_ls_weighting_details 'w=1/[\s^2^(Fo^2^)+(0.1044P)^2^] where P=(Fo^2^+2Fc^2^)/3'
_refine_ls_weighting_scheme calc
_refine_ls_wR_factor_gt 0.1582
_refine_ls_wR_factor_ref 0.2038
_reflns_Friedel_coverage 0.000
_reflns_number_gt 6153
_reflns_number_total 10936
_reflns_threshold_expression 'I > 2\s(I)'
_cod_data_source_file c8dt03286f2.cif
_cod_data_source_block k11165
_cod_depositor_comments 'Adding full bibliography for 7047848--7047856.cif.'
_cod_original_cell_volume 3111.0(13)
_cod_database_code 7047849
_shelx_shelxl_version_number 2018/3
_shelx_space_group_comment
;
The symmetry employed for this shelxl refinement is uniquely defined
by the following loop, which should always be used as a source of
symmetry information in preference to the above space-group names.
They are only intended as comments.
;
_shelx_estimated_absorpt_t_min 0.760
_shelx_estimated_absorpt_t_max 0.882

loop_
_space_group_symop_operation_xyz
'x, y, z'
'-x, -y, -z'

loop_
_atom_site_label
_atom_site_type_symbol
_atom_site_fract_x
_atom_site_fract_y
_atom_site_fract_z
_atom_site_U_iso_or_equiv
_atom_site_adp_type
_atom_site_occupancy
_atom_site_site_symmetry_order
_atom_site_calc_flag
_atom_site_refinement_flags_posn
_atom_site_refinement_flags_adp
_atom_site_refinement_flags_occupancy
_atom_site_disorder_assembly
_atom_site_disorder_group
Ce1 Ce 0.97327(5) 0.23732(3) 0.53406(3) 0.0322(2) Uani 1 1 d . U . . .
N1 N 1.0185(7) 0.3691(5) 0.5800(5) 0.0344(17) Uani 1 1 d . U . . .
C2 C 0.9671(9) 0.3899(6) 0.6516(6) 0.036(2) Uani 1 1 d . U . . .
H2A H 0.905901 0.363226 0.680324 0.043 Uiso 1 1 calc R U . . .
C3 C 0.9986(9) 0.4479(6) 0.6857(6) 0.040(2) Uani 1 1 d . U . . .
H3A H 0.959498 0.461401 0.736379 0.048 Uiso 1 1 calc R U . . .
C4 C 1.0879(11) 0.4859(6) 0.6446(6) 0.047(3) Uani 1 1 d . U . . .
H4A H 1.111811 0.525816 0.667030 0.056 Uiso 1 1 calc R U . . .
C5 C 1.1435(10) 0.4659(7) 0.5701(6) 0.047(3) Uani 1 1 d . U . . .
H5A H 1.205142 0.491888 0.540852 0.057 Uiso 1 1 calc R U . . .
C6 C 1.1063(9) 0.4071(6) 0.5398(6) 0.034(2) Uani 1 1 d . U . . .
C7 C 1.1574(8) 0.3837(6) 0.4594(6) 0.034(2) Uani 1 1 d . U . . .
C8 C 1.2512(10) 0.4156(7) 0.4122(6) 0.047(3) Uani 1 1 d . U . . .
H8A H 1.285588 0.452446 0.430586 0.056 Uiso 1 1 calc R U . . .
C9 C 1.2924(11) 0.3922(7) 0.3385(7) 0.056(3) Uani 1 1 d . U . . .
H9A H 1.358931 0.410485 0.306653 0.067 Uiso 1 1 calc R U . . .
C10 C 1.2393(10) 0.3435(7) 0.3108(6) 0.049(3) Uani 1 1 d . U . . .
H10A H 1.264948 0.329143 0.259196 0.058 Uiso 1 1 calc R U . . .
C11 C 1.1455(11) 0.3154(6) 0.3613(6) 0.049(3) Uani 1 1 d . U . . .
H11A H 1.107813 0.281257 0.342235 0.059 Uiso 1 1 calc R U . . .
N12 N 1.1049(8) 0.3326(5) 0.4335(5) 0.0388(18) Uani 1 1 d . U . . .
O21 O 1.1777(6) 0.1786(4) 0.5539(4) 0.0394(15) Uani 1 1 d . U . . .
C22 C 1.2281(9) 0.1628(6) 0.6119(6) 0.038(2) Uani 1 1 d . U . . .
C23 C 1.1764(9) 0.1511(6) 0.6903(6) 0.042(2) Uani 1 1 d . U . . .
H23A H 1.224711 0.139295 0.728418 0.051 Uiso 1 1 calc R U . . .
C24 C 1.0560(9) 0.1560(6) 0.7144(6) 0.036(2) Uani 1 1 d . U . . .
O25 O 0.9780(6) 0.1782(4) 0.6718(4) 0.0366(15) Uani 1 1 d . U . . .
C26 C 1.3573(10) 0.1587(7) 0.5898(7) 0.049(2) Uani 1 1 d . U . . .
C27 C 1.0082(11) 0.1359(7) 0.8010(6) 0.046(2) Uani 1 1 d . U . . .
F21 F 1.4182(6) 0.0975(5) 0.5463(6) 0.098(3) Uani 1 1 d . U . . .
F22 F 1.4131(7) 0.1424(6) 0.6503(5) 0.099(3) Uani 1 1 d . U . . .
F23 F 1.3771(7) 0.2343(5) 0.5508(5) 0.100(3) Uani 1 1 d . U . . .
F24 F 0.9267(8) 0.2059(5) 0.8263(4) 0.092(3) Uani 1 1 d . U . . .
F25 F 1.0901(7) 0.1172(6) 0.8454(4) 0.090(3) Uani 1 1 d . U . . .
F26 F 0.9600(9) 0.0706(5) 0.8170(4) 0.101(3) Uani 1 1 d . U . . .
O31 O 0.8523(6) 0.1341(4) 0.5444(4) 0.0359(15) Uani 1 1 d . U . . .
C32 C 0.8327(9) 0.0960(6) 0.4949(6) 0.035(2) Uani 1 1 d . U . . .
C33 C 0.9015(10) 0.0775(6) 0.4241(6) 0.040(2) Uani 1 1 d . U . . .
H33A H 0.877339 0.045339 0.393958 0.048 Uiso 1 1 calc R U . . .
C34 C 1.0042(10) 0.1042(6) 0.3954(6) 0.040(2) Uani 1 1 d . U . . .
O35 O 1.0518(6) 0.1463(4) 0.4279(4) 0.0383(15) Uani 1 1 d . U . . .
C36 C 0.7147(10) 0.0723(6) 0.5190(6) 0.051(2) Uani 1 1 d D U . . .
C37 C 1.0671(13) 0.0860(7) 0.3145(6) 0.058(3) Uani 1 1 d . U . . .
F31A F 0.629(2) 0.1351(15) 0.5534(18) 0.121(10) Uani 0.53 1 d D U P A 1
F32A F 0.7233(17) 0.0104(14) 0.5813(11) 0.065(6) Uani 0.53 1 d D U P A 1
F33A F 0.672(3) 0.049(2) 0.4677(15) 0.111(12) Uani 0.53 1 d D U P A 1
F31B F 0.714(3) 0.0167(18) 0.4727(16) 0.079(9) Uani 0.47 1 d D U P A 2
F32B F 0.632(2) 0.1454(14) 0.500(2) 0.133(14) Uani 0.47 1 d D U P A 2
F33B F 0.678(2) 0.033(3) 0.5876(13) 0.125(14) Uani 0.47 1 d D U P A 2
F34 F 1.1663(9) 0.1131(7) 0.2903(5) 0.128(4) Uani 1 1 d . U . . .
F35 F 1.1035(9) 0.0019(5) 0.3069(5) 0.108(3) Uani 1 1 d . U . . .
F36 F 1.0065(9) 0.1252(7) 0.2627(5) 0.146(4) Uani 1 1 d . U . . .
O41 O 0.7744(6) 0.3218(4) 0.5946(4) 0.0437(16) Uani 1 1 d . U . . .
C42 C 0.6744(10) 0.3460(6) 0.5762(6) 0.040(2) Uani 1 1 d . U . . .
C43 C 0.6504(11) 0.3501(7) 0.5017(7) 0.050(3) Uani 1 1 d . U . . .
H43A H 0.570056 0.367034 0.495000 0.060 Uiso 1 1 calc R U . . .
C44 C 0.7382(10) 0.3305(6) 0.4394(6) 0.041(2) Uani 1 1 d . U . . .
O45 O 0.8490(6) 0.3088(4) 0.4351(4) 0.0364(15) Uani 1 1 d . U . . .
C46 C 0.5705(10) 0.3778(6) 0.6402(7) 0.052(3) Uani 1 1 d D U . . .
C47 C 0.7038(11) 0.3388(6) 0.3606(7) 0.048(3) Uani 1 1 d . U . . .
F41A F 0.4655(9) 0.3846(14) 0.6242(10) 0.127(6) Uani 0.69 1 d D U P B 1
F42A F 0.5788(15) 0.3286(12) 0.7066(8) 0.141(7) Uani 0.69 1 d D U P B 1
F43A F 0.5647(11) 0.4568(7) 0.6508(8) 0.095(4) Uani 0.69 1 d D U P B 1
F41B F 0.607(3) 0.385(2) 0.7008(14) 0.088(9) Uiso 0.31 1 d D . P B 2
F42B F 0.486(2) 0.4401(18) 0.617(2) 0.102(10) Uiso 0.31 1 d D . P B 2
F43B F 0.524(3) 0.3123(15) 0.6702(15) 0.070(7) Uiso 0.31 1 d D . P B 2
F44 F 0.7259(7) 0.4108(5) 0.3139(4) 0.080(2) Uani 1 1 d . U . . .
F45 F 0.7592(8) 0.2701(4) 0.3247(5) 0.099(3) Uani 1 1 d . U . . .
F46 F 0.5880(7) 0.3486(5) 0.3648(5) 0.089(2) Uani 1 1 d . U . . .
Ce2 Ce 0.52368(5) 0.73856(3) 0.98104(3) 0.0315(2) Uani 1 1 d . U . . .
N51 N 0.4466(7) 0.8393(5) 1.0928(4) 0.0327(16) Uani 1 1 d . U . . .
C52 C 0.3587(10) 0.8239(7) 1.1503(6) 0.046(2) Uani 1 1 d . U . . .
H52A H 0.314724 0.785910 1.143445 0.055 Uiso 1 1 calc R U . . .
C53 C 0.3267(10) 0.8600(6) 1.2200(6) 0.043(2) Uani 1 1 d . U . . .
H53A H 0.261014 0.849685 1.258821 0.052 Uiso 1 1 calc R U . . .
C54 C 0.3941(10) 0.9103(7) 1.2292(6) 0.047(3) Uani 1 1 d . U . . .
H54A H 0.378948 0.933221 1.276921 0.056 Uiso 1 1 calc R U . . .
C55 C 0.4848(10) 0.9291(6) 1.1705(6) 0.042(2) Uani 1 1 d . U . . .
H55A H 0.529501 0.966649 1.177146 0.050 Uiso 1 1 calc R U . . .
C56 C 0.5105(9) 0.8933(5) 1.1023(5) 0.0295(19) Uani 1 1 d . U . . .
C57 C 0.6077(9) 0.9080(5) 1.0371(6) 0.031(2) Uani 1 1 d . U . . .
C58 C 0.6764(9) 0.9645(6) 1.0360(6) 0.043(3) Uani 1 1 d . U . . .
H58A H 0.661778 0.996204 1.078788 0.052 Uiso 1 1 calc R U . . .
C59 C 0.7662(10) 0.9753(7) 0.9736(7) 0.048(3) Uani 1 1 d . U . . .
H59A H 0.817860 1.010104 0.974842 0.057 Uiso 1 1 calc R U . . .
C60 C 0.7792(10) 0.9361(6) 0.9116(6) 0.043(2) Uani 1 1 d . U . . .
H60A H 0.838339 0.944529 0.867022 0.052 Uiso 1 1 calc R U . . .
C61 C 0.7060(9) 0.8831(5) 0.9128(5) 0.031(2) Uani 1 1 d . U . . .
H61A H 0.715077 0.856356 0.867756 0.037 Uiso 1 1 calc R U . . .
N62 N 0.6237(7) 0.8677(5) 0.9736(4) 0.0291(16) Uani 1 1 d . U . . .
O71 O 0.4084(6) 0.6451(4) 1.0721(4) 0.0387(16) Uani 1 1 d . U . . .
C72 C 0.3441(10) 0.5993(6) 1.0641(6) 0.041(2) Uani 1 1 d . U . . .
C73 C 0.3366(10) 0.5725(6) 0.9957(6) 0.048(3) Uani 1 1 d . U . . .
H73A H 0.284282 0.536810 0.998464 0.057 Uiso 1 1 calc R U . . .
C74 C 0.4027(9) 0.5962(6) 0.9247(6) 0.036(2) Uani 1 1 d . U . . .
O75 O 0.4823(6) 0.6367(4) 0.9114(4) 0.0356(15) Uani 1 1 d . U . . .
C76 C 0.2570(11) 0.5744(7) 1.1378(7) 0.050(3) Uani 1 1 d . U . . .
C77 C 0.3796(8) 0.5713(5) 0.8534(6) 0.045(2) Uani 1 1 d D U . . .
F71 F 0.2651(8) 0.6068(6) 1.1986(5) 0.104(3) Uani 1 1 d . U . . .
F72 F 0.1464(7) 0.6042(6) 1.1277(5) 0.116(3) Uani 1 1 d . U . . .
F73 F 0.2772(7) 0.4883(4) 1.1578(4) 0.082(2) Uani 1 1 d . U . . .
F74A F 0.4704(19) 0.536(2) 0.8045(17) 0.099(9) Uani 0.48 1 d D U P C 1
F75A F 0.296(2) 0.531(2) 0.8617(18) 0.093(10) Uani 0.48 1 d D U P C 1
F76A F 0.359(4) 0.6428(17) 0.801(2) 0.181(18) Uani 0.48 1 d D U P C 1
F74B F 0.303(2) 0.6366(13) 0.8209(14) 0.089(7) Uani 0.51 1 d D U P C 2
F75B F 0.475(2) 0.5233(18) 0.8151(19) 0.093(9) Uani 0.51 1 d D U P C 2
F76B F 0.321(3) 0.5099(18) 0.874(2) 0.101(10) Uani 0.51 1 d D U P C 2
O81 O 0.7316(6) 0.6749(4) 0.9218(4) 0.0369(15) Uani 1 1 d . U . . .
C82 C 0.8292(9) 0.6544(6) 0.9436(6) 0.038(2) Uani 1 1 d . U . . .
C83 C 0.8500(10) 0.6523(7) 1.0184(7) 0.049(3) Uani 1 1 d . U . . .
H83A H 0.929093 0.640605 1.026300 0.059 Uiso 1 1 calc R U . . .
C84 C 0.7574(10) 0.6668(6) 1.0799(6) 0.042(2) Uani 1 1 d . U . . .
O85 O 0.6476(6) 0.6835(4) 1.0808(4) 0.0389(15) Uani 1 1 d . U . . .
C86 C 0.9377(10) 0.6327(6) 0.8778(7) 0.056(3) Uani 1 1 d D U . . .
C87 C 0.7847(11) 0.6632(8) 1.1594(7) 0.057(3) Uani 1 1 d . U . . .
F81A F 1.038(2) 0.600(2) 0.901(3) 0.139(15) Uani 0.53 1 d D U P D 1
F82A F 0.934(3) 0.582(2) 0.8311(16) 0.119(11) Uani 0.53 1 d D U P D 1
F83A F 0.943(4) 0.7068(14) 0.8323(14) 0.114(11) Uani 0.53 1 d D U P D 1
F81B F 0.927(4) 0.679(2) 0.8107(14) 0.129(14) Uani 0.47 1 d D U P D 2
F82B F 1.035(2) 0.637(3) 0.894(3) 0.101(10) Uani 0.47 1 d D U P D 2
F83B F 0.951(4) 0.5491(13) 0.8736(17) 0.117(12) Uani 0.47 1 d D U P D 2
F84 F 0.7260(9) 0.7364(6) 1.1906(5) 0.113(3) Uani 1 1 d . U . . .
F85 F 0.8941(8) 0.6604(8) 1.1598(5) 0.125(3) Uani 1 1 d . U . . .
F86 F 0.7564(11) 0.6004(6) 1.2092(5) 0.140(4) Uani 1 1 d . U . . .
O91 O 0.5088(6) 0.8215(4) 0.8499(4) 0.0434(17) Uani 1 1 d . U . . .
C92 C 0.4250(10) 0.8460(6) 0.8102(6) 0.044(2) Uani 1 1 d . U . . .
C93 C 0.3047(11) 0.8487(7) 0.8377(7) 0.052(3) Uani 1 1 d . U . . .
H93A H 0.252967 0.864524 0.801192 0.062 Uiso 1 1 calc R U . . .
C94 C 0.2580(10) 0.8292(6) 0.9165(6) 0.042(2) Uani 1 1 d . U . . .
O95 O 0.3127(6) 0.8076(4) 0.9710(4) 0.0366(15) Uani 1 1 d . U . . .
C96 C 0.4661(9) 0.8727(6) 0.7243(7) 0.052(3) Uani 1 1 d D U . . .
C97 C 0.1255(10) 0.8400(7) 0.9375(8) 0.052(3) Uani 1 1 d . U . . .
F91A F 0.5509(15) 0.9125(12) 0.7096(6) 0.113(5) Uani 0.74 1 d D U P E 1
F92A F 0.3761(11) 0.9230(10) 0.6893(6) 0.115(4) Uani 0.74 1 d D U P E 1
F93A F 0.5067(14) 0.8047(7) 0.6866(6) 0.091(4) Uani 0.74 1 d D U P E 1
F91B F 0.429(4) 0.842(3) 0.6759(19) 0.090(12) Uiso 0.26 1 d D . P E 2
F92B F 0.5804(17) 0.859(3) 0.698(2) 0.100(14) Uiso 0.26 1 d D . P E 2
F93B F 0.436(4) 0.9589(11) 0.710(2) 0.084(10) Uiso 0.26 1 d D . P E 2
F94 F 0.1035(7) 0.7663(5) 0.9858(6) 0.103(3) Uani 1 1 d . U . . .
F95 F 0.0684(6) 0.9075(5) 0.9751(5) 0.090(3) Uani 1 1 d . U . . .
F96 F 0.0710(7) 0.8442(6) 0.8814(5) 0.101(3) Uani 1 1 d . U . . .

loop_
_atom_site_aniso_label
_atom_site_aniso_U_11
_atom_site_aniso_U_22
_atom_site_aniso_U_33
_atom_site_aniso_U_23
_atom_site_aniso_U_13
_atom_site_aniso_U_12
Ce1 0.0280(4) 0.0447(3) 0.0282(3) -0.0076(2) -0.0048(3) -0.0145(3)
N1 0.029(5) 0.045(4) 0.032(4) -0.010(3) -0.005(3) -0.011(3)
C2 0.038(7) 0.042(5) 0.032(5) 0.000(4) -0.005(4) -0.018(5)
C3 0.042(7) 0.038(5) 0.041(6) -0.004(4) -0.009(5) -0.010(5)
C4 0.070(9) 0.047(6) 0.034(5) 0.000(5) -0.021(5) -0.029(6)
C5 0.047(7) 0.066(7) 0.038(5) 0.004(5) -0.009(5) -0.034(6)
C6 0.038(6) 0.033(5) 0.031(5) 0.000(4) -0.009(4) -0.010(4)
C7 0.021(6) 0.044(5) 0.038(5) 0.001(4) -0.007(4) -0.012(4)
C8 0.042(7) 0.054(6) 0.045(6) 0.001(5) 0.002(5) -0.028(5)
C9 0.042(8) 0.061(7) 0.048(6) 0.008(5) 0.004(5) -0.011(6)
C10 0.057(8) 0.049(6) 0.023(5) 0.003(4) 0.005(5) -0.005(5)
C11 0.070(8) 0.044(6) 0.033(5) 0.001(4) -0.004(5) -0.023(6)
N12 0.041(5) 0.048(4) 0.030(4) -0.008(3) -0.002(3) -0.018(4)
O21 0.028(4) 0.056(4) 0.037(4) -0.007(3) -0.009(3) -0.013(3)
C22 0.027(5) 0.036(5) 0.050(6) -0.003(5) -0.011(4) -0.006(4)
C23 0.037(5) 0.057(6) 0.037(5) 0.003(5) -0.013(4) -0.020(5)
C24 0.044(6) 0.035(5) 0.034(4) -0.001(4) -0.013(4) -0.018(5)
O25 0.036(4) 0.048(4) 0.033(3) 0.000(3) -0.009(3) -0.024(3)
C26 0.022(5) 0.056(6) 0.059(7) 0.001(5) -0.008(5) -0.005(5)
C27 0.053(7) 0.051(6) 0.041(5) 0.001(5) -0.014(5) -0.024(5)
F21 0.024(4) 0.119(6) 0.162(8) -0.075(6) 0.007(5) -0.018(4)
F22 0.043(5) 0.178(8) 0.085(6) 0.002(5) -0.028(4) -0.042(5)
F23 0.051(5) 0.086(5) 0.157(8) 0.033(5) -0.023(5) -0.040(4)
F24 0.109(7) 0.108(5) 0.038(4) -0.019(4) 0.007(4) -0.007(5)
F25 0.082(6) 0.163(7) 0.035(4) 0.018(4) -0.025(4) -0.055(5)
F26 0.166(9) 0.122(6) 0.047(4) 0.021(4) -0.017(5) -0.109(6)
O31 0.042(4) 0.046(3) 0.027(4) -0.006(3) -0.005(3) -0.023(3)
C32 0.037(5) 0.035(5) 0.040(5) -0.002(4) -0.013(4) -0.016(4)
C33 0.059(7) 0.035(5) 0.031(5) -0.005(4) -0.009(4) -0.019(5)
C34 0.049(7) 0.041(5) 0.026(5) -0.011(4) 0.000(4) -0.008(5)
O35 0.040(4) 0.044(3) 0.030(4) -0.011(3) 0.002(3) -0.012(3)
C36 0.042(6) 0.042(5) 0.074(7) -0.010(4) -0.009(5) -0.019(4)
C37 0.089(9) 0.053(6) 0.031(5) -0.010(5) 0.004(5) -0.027(6)
F31A 0.040(9) 0.074(11) 0.24(3) -0.066(15) 0.010(16) -0.008(10)
F32A 0.022(12) 0.089(10) 0.083(11) 0.019(8) -0.006(8) -0.039(9)
F33A 0.053(18) 0.25(4) 0.062(11) -0.025(14) -0.005(10) -0.09(2)
F31B 0.07(2) 0.101(14) 0.107(14) -0.041(12) -0.008(13) -0.067(14)
F32B 0.026(9) 0.057(10) 0.30(4) 0.009(14) -0.02(2) -0.022(7)
F33B 0.05(2) 0.28(4) 0.056(10) 0.009(14) 0.003(11) -0.10(2)
F34 0.141(8) 0.196(9) 0.071(6) -0.074(6) 0.060(5) -0.106(8)
F35 0.153(9) 0.078(5) 0.072(6) -0.042(4) 0.038(5) -0.022(5)
F36 0.128(8) 0.211(10) 0.034(4) -0.023(6) -0.014(5) 0.056(7)
O41 0.031(4) 0.057(4) 0.047(4) -0.019(3) -0.008(3) -0.008(3)
C42 0.032(5) 0.038(5) 0.052(5) -0.016(4) -0.001(4) -0.011(4)
C43 0.041(6) 0.051(6) 0.063(6) -0.010(5) -0.020(5) -0.012(5)
C44 0.038(6) 0.043(5) 0.051(5) -0.006(4) -0.027(4) -0.011(5)
O45 0.033(4) 0.047(4) 0.031(4) -0.003(3) -0.015(3) -0.009(3)
C46 0.031(6) 0.052(6) 0.069(6) -0.008(5) -0.007(5) -0.007(5)
C47 0.059(7) 0.035(5) 0.059(6) 0.001(4) -0.036(6) -0.011(5)
F41A 0.016(6) 0.227(17) 0.160(13) -0.111(12) 0.019(6) -0.036(8)
F42A 0.107(12) 0.135(11) 0.075(8) 0.048(9) 0.049(7) 0.035(10)
F43A 0.094(9) 0.071(6) 0.111(10) -0.064(6) 0.071(7) -0.045(6)
F44 0.116(7) 0.085(4) 0.065(5) 0.022(4) -0.055(5) -0.057(5)
F45 0.141(8) 0.071(4) 0.092(6) -0.028(4) -0.084(6) 0.019(5)
F46 0.072(5) 0.115(6) 0.104(7) 0.001(5) -0.055(5) -0.039(4)
Ce2 0.0270(4) 0.0403(3) 0.0312(4) -0.0050(2) -0.0064(3) -0.0144(3)
N51 0.026(5) 0.043(4) 0.028(4) -0.006(3) -0.001(3) -0.011(3)
C52 0.040(7) 0.055(6) 0.040(6) -0.002(4) 0.001(5) -0.019(5)
C53 0.042(7) 0.049(6) 0.030(5) 0.004(4) 0.004(5) -0.014(5)
C54 0.041(7) 0.062(7) 0.034(6) -0.011(5) -0.008(5) -0.005(5)
C55 0.040(7) 0.048(6) 0.039(5) -0.014(5) -0.003(5) -0.013(5)
C56 0.029(6) 0.031(5) 0.028(4) -0.010(4) -0.012(4) 0.002(4)
C57 0.028(6) 0.030(5) 0.034(5) -0.003(4) -0.009(4) -0.005(4)
C58 0.042(7) 0.040(5) 0.055(6) -0.022(5) -0.003(5) -0.016(5)
C59 0.031(7) 0.055(6) 0.067(7) -0.020(5) -0.002(5) -0.025(5)
C60 0.043(7) 0.033(5) 0.054(6) -0.003(4) -0.005(5) -0.013(5)
C61 0.037(6) 0.029(5) 0.027(5) -0.009(4) -0.003(4) -0.010(4)
N62 0.029(5) 0.037(4) 0.025(4) -0.004(3) -0.005(3) -0.013(3)
O71 0.037(4) 0.051(4) 0.033(4) -0.002(3) 0.000(3) -0.026(3)
C72 0.046(6) 0.036(5) 0.036(5) 0.007(4) -0.009(5) -0.012(5)
C73 0.054(8) 0.043(6) 0.055(5) -0.011(5) 0.001(5) -0.032(6)
C74 0.025(6) 0.037(5) 0.043(5) -0.006(4) -0.006(4) -0.005(4)
O75 0.038(4) 0.045(3) 0.031(4) -0.007(3) -0.005(3) -0.021(3)
C76 0.042(6) 0.041(5) 0.062(6) -0.006(5) 0.000(5) -0.013(5)
C77 0.052(7) 0.042(5) 0.051(6) -0.009(4) -0.019(5) -0.019(4)
F71 0.139(8) 0.124(6) 0.062(5) -0.031(5) 0.034(5) -0.082(6)
F72 0.049(5) 0.151(7) 0.102(7) 0.039(6) 0.014(4) -0.018(5)
F73 0.086(6) 0.061(4) 0.082(5) 0.006(4) 0.013(4) -0.029(4)
F74A 0.043(11) 0.24(3) 0.026(10) -0.044(11) 0.021(8) -0.064(13)
F75A 0.048(12) 0.22(3) 0.049(13) -0.055(15) 0.009(10) -0.075(17)
F76A 0.39(5) 0.070(11) 0.18(3) 0.045(13) -0.24(3) -0.095(16)
F74B 0.125(17) 0.063(10) 0.085(13) -0.032(9) -0.074(12) 0.022(10)
F75B 0.085(13) 0.090(13) 0.12(2) -0.080(15) -0.020(12) -0.001(9)
F76B 0.16(2) 0.073(11) 0.10(2) -0.009(10) -0.032(14) -0.083(14)
O81 0.024(3) 0.053(4) 0.038(4) -0.018(3) -0.002(3) -0.012(3)
C82 0.033(5) 0.032(5) 0.050(5) -0.008(4) -0.004(4) -0.012(4)
C83 0.028(6) 0.063(7) 0.061(6) -0.013(6) -0.021(4) -0.007(5)
C84 0.036(6) 0.042(5) 0.051(5) -0.001(4) -0.022(4) -0.009(5)
O85 0.036(4) 0.042(3) 0.043(4) -0.004(3) -0.016(3) -0.010(3)
C86 0.026(5) 0.072(6) 0.078(7) -0.033(5) 0.001(5) -0.020(5)
C87 0.042(7) 0.072(7) 0.055(6) 0.001(5) -0.032(6) -0.002(6)
F81A 0.031(9) 0.25(4) 0.11(2) -0.05(2) -0.008(10) 0.024(18)
F82A 0.097(19) 0.18(2) 0.12(2) -0.105(17) 0.051(16) -0.09(2)
F83A 0.10(2) 0.086(10) 0.114(19) -0.010(11) 0.063(16) -0.036(12)
F81B 0.08(2) 0.20(3) 0.059(11) -0.024(17) 0.036(10) 0.00(3)
F82B 0.039(10) 0.17(2) 0.13(2) -0.097(19) 0.020(10) -0.053(14)
F83B 0.09(2) 0.112(12) 0.16(3) -0.105(15) 0.06(2) -0.048(16)
F84 0.124(8) 0.123(6) 0.110(7) -0.061(5) -0.078(6) 0.012(5)
F85 0.067(6) 0.245(11) 0.079(6) -0.023(6) -0.045(5) -0.040(6)
F86 0.250(13) 0.148(7) 0.076(6) 0.043(6) -0.093(8) -0.124(9)
O91 0.051(5) 0.059(4) 0.030(3) 0.000(3) -0.009(3) -0.033(4)
C92 0.054(6) 0.044(6) 0.036(5) -0.002(4) -0.016(4) -0.014(5)
C93 0.047(6) 0.060(7) 0.049(5) -0.009(6) -0.018(5) -0.008(6)
C94 0.043(5) 0.036(5) 0.050(6) -0.013(5) -0.016(4) -0.006(4)
O95 0.025(4) 0.052(4) 0.035(4) -0.010(3) -0.011(3) -0.005(3)
C96 0.065(8) 0.056(6) 0.043(5) -0.002(5) -0.022(5) -0.024(6)
C97 0.036(6) 0.050(6) 0.079(8) -0.017(5) -0.026(5) -0.006(5)
F91A 0.172(13) 0.170(13) 0.046(7) 0.011(8) -0.013(7) -0.144(11)
F92A 0.089(9) 0.160(11) 0.049(7) 0.038(7) -0.017(6) 0.007(8)
F93A 0.143(12) 0.076(7) 0.049(6) -0.023(5) 0.008(7) -0.030(7)
F94 0.058(5) 0.089(5) 0.163(8) 0.015(5) -0.031(6) -0.032(4)
F95 0.040(4) 0.091(5) 0.152(8) -0.073(5) -0.009(5) -0.009(4)
F96 0.061(6) 0.170(8) 0.092(6) -0.041(5) -0.038(5) -0.027(5)

loop_
_atom_type_symbol
_atom_type_description
_atom_type_scat_dispersion_real
_atom_type_scat_dispersion_imag
_atom_type_scat_source
C C 0.0033 0.0016 'International Tables Vol C Tables 4.2.6.8 and 6.1.1.4'
H H 0.0000 0.0000 'International Tables Vol C Tables 4.2.6.8 and 6.1.1.4'
F F 0.0171 0.0103 'International Tables Vol C Tables 4.2.6.8 and 6.1.1.4'
O O 0.0106 0.0060 'International Tables Vol C Tables 4.2.6.8 and 6.1.1.4'
N N 0.0061 0.0033 'International Tables Vol C Tables 4.2.6.8 and 6.1.1.4'
Ce Ce -0.2486 2.6331 'International Tables Vol C Tables 4.2.6.8 and 6.1.1.4'

loop_
_geom_angle_atom_site_label_1
_geom_angle_atom_site_label_2
_geom_angle_atom_site_label_3
_geom_angle
O21 Ce1 O31 119.5(2)
O21 Ce1 O35 81.2(2)
O31 Ce1 O35 70.0(2)
O21 Ce1 O25 69.7(2)
O31 Ce1 O25 84.19(19)
O35 Ce1 O25 124.1(2)
O21 Ce1 O45 143.7(2)
O31 Ce1 O45 76.7(2)
O35 Ce1 O45 74.4(2)
O25 Ce1 O45 146.6(2)
O21 Ce1 O41 142.3(2)
O31 Ce1 O41 77.7(2)
O35 Ce1 O41 135.8(2)
O25 Ce1 O41 80.1(2)
O45 Ce1 O41 69.3(2)
O21 Ce1 N1 75.8(2)
O31 Ce1 N1 151.9(2)
O35 Ce1 N1 138.1(2)
O25 Ce1 N1 79.5(2)
O45 Ce1 N1 105.3(2)
O41 Ce1 N1 77.0(2)
O21 Ce1 N12 71.5(2)
O31 Ce1 N12 143.4(2)
O35 Ce1 N12 78.4(2)
O25 Ce1 N12 130.1(2)
O45 Ce1 N12 77.4(2)
O41 Ce1 N12 116.1(2)
N1 Ce1 N12 61.3(2)
C2 N1 C6 117.8(8)
C2 N1 Ce1 118.9(6)
C6 N1 Ce1 122.4(6)
N1 C2 C3 123.4(9)
N1 C2 H2A 118.3
C3 C2 H2A 118.3
C4 C3 C2 118.4(10)
C4 C3 H3A 120.8
C2 C3 H3A 120.8
C3 C4 C5 119.9(9)
C3 C4 H4A 120.0
C5 C4 H4A 120.0
C6 C5 C4 118.1(9)
C6 C5 H5A 120.9
C4 C5 H5A 120.9
N1 C6 C5 122.4(9)
N1 C6 C7 115.3(8)
C5 C6 C7 122.2(9)
N12 C7 C8 121.7(10)
N12 C7 C6 116.5(8)
C8 C7 C6 121.7(9)
C9 C8 C7 118.4(10)
C9 C8 H8A 120.8
C7 C8 H8A 120.8
C10 C9 C8 120.8(11)
C10 C9 H9A 119.6
C8 C9 H9A 119.6
C9 C10 C11 117.0(10)
C9 C10 H10A 121.5
C11 C10 H10A 121.5
N12 C11 C10 125.0(10)
N12 C11 H11A 117.5
C10 C11 H11A 117.5
C11 N12 C7 117.0(9)
C11 N12 Ce1 120.8(6)
C7 N12 Ce1 120.1(6)
C22 O21 Ce1 134.7(7)
O21 C22 C23 127.6(10)
O21 C22 C26 113.2(10)
C23 C22 C26 119.2(9)
C24 C23 C22 121.8(9)
C24 C23 H23A 119.1
C22 C23 H23A 119.1
O25 C24 C23 127.0(9)
O25 C24 C27 114.5(9)
C23 C24 C27 118.5(9)
C24 O25 Ce1 135.4(6)
F21 C26 F23 105.9(10)
F21 C26 F22 105.0(9)
F23 C26 F22 104.3(9)
F21 C26 C22 113.6(10)
F23 C26 C22 112.5(9)
F22 C26 C22 114.5(10)
F26 C27 F24 107.1(11)
F26 C27 F25 107.4(9)
F24 C27 F25 104.8(9)
F26 C27 C24 112.6(9)
F24 C27 C24 110.6(8)
F25 C27 C24 113.8(10)
C32 O31 Ce1 132.8(6)
O31 C32 C33 128.4(9)
O31 C32 C36 112.9(9)
C33 C32 C36 118.7(8)
C32 C33 C34 122.0(9)
C32 C33 H33A 119.0
C34 C33 H33A 119.0
O35 C34 C33 128.0(10)
O35 C34 C37 115.0(10)
C33 C34 C37 117.0(9)
C34 O35 Ce1 132.5(7)
F33B C36 F31B 103(3)
F33B C36 F32B 110(2)
F31B C36 F32B 104(2)
F33A C36 F32A 111(2)
F33A C36 F31A 107(2)
F32A C36 F31A 97.2(18)
F33B C36 C32 123.7(16)
F33A C36 C32 119.4(16)
F31B C36 C32 107.8(14)
F32B C36 C32 106.9(15)
F32A C36 C32 106.6(11)
F31A C36 C32 112.6(16)
F36 C37 F35 107.6(11)
F36 C37 F34 103.4(11)
F35 C37 F34 102.9(12)
F36 C37 C34 113.7(12)
F35 C37 C34 114.1(9)
F34 C37 C34 114.0(10)
C42 O41 Ce1 134.1(7)
O41 C42 C43 126.3(11)
O41 C42 C46 115.7(9)
C43 C42 C46 118.0(10)
C44 C43 C42 122.1(11)
C44 C43 H43A 118.9
C42 C43 H43A 118.9
O45 C44 C43 129.2(10)
O45 C44 C47 112.3(10)
C43 C44 C47 118.5(10)
C44 O45 Ce1 131.7(7)
F42B C46 F43B 105(2)
F43A C46 F42A 106.0(15)
F42B C46 F41B 119(2)
F43B C46 F41B 98.0(18)
F43A C46 F41A 104.4(12)
F42A C46 F41A 108.4(14)
F42B C46 C42 114.4(19)
F43A C46 C42 110.8(9)
F43B C46 C42 107.8(15)
F42A C46 C42 113.0(10)
F41B C46 C42 110.9(17)
F41A C46 C42 113.8(10)
F45 C47 F44 107.8(11)
F45 C47 F46 105.8(9)
F44 C47 F46 104.6(8)
F45 C47 C44 113.0(8)
F44 C47 C44 111.2(8)
F46 C47 C44 113.8(11)
O71 Ce2 O75 70.4(2)
O71 Ce2 O85 80.3(2)
O75 Ce2 O85 121.6(2)
O71 Ce2 O81 120.9(2)
O75 Ce2 O81 83.9(2)
O85 Ce2 O81 69.5(2)
O71 Ce2 O91 133.8(2)
O75 Ce2 O91 75.3(2)
O85 Ce2 O91 145.5(2)
O81 Ce2 O91 84.3(2)
O71 Ce2 O95 73.0(2)
O75 Ce2 O95 77.5(2)
O85 Ce2 O95 139.3(2)
O81 Ce2 O95 151.1(2)
O91 Ce2 O95 69.9(2)
O71 Ce2 N51 82.5(2)
O75 Ce2 N51 147.1(2)
O85 Ce2 N51 69.5(2)
O81 Ce2 N51 127.2(2)
O91 Ce2 N51 114.2(2)
O95 Ce2 N51 77.0(2)
O71 Ce2 N62 142.2(2)
O75 Ce2 N62 147.4(2)
O85 Ce2 N62 75.9(2)
O81 Ce2 N62 77.0(2)
O91 Ce2 N62 76.6(2)
O95 Ce2 N62 107.9(2)
N51 Ce2 N62 61.9(2)
C52 N51 C56 118.2(9)
C52 N51 Ce2 119.4(6)
C56 N51 Ce2 120.9(6)
N51 C52 C53 124.3(10)
N51 C52 H52A 117.9
C53 C52 H52A 117.9
C54 C53 C52 116.3(10)
C54 C53 H53A 121.9
C52 C53 H53A 121.9
C53 C54 C55 121.2(10)
C53 C54 H54A 119.4
C55 C54 H54A 119.4
C56 C55 C54 119.8(10)
C56 C55 H55A 120.1
C54 C55 H55A 120.1
N51 C56 C55 120.1(9)
N51 C56 C57 116.2(8)
C55 C56 C57 123.6(9)
N62 C57 C58 119.2(9)
N62 C57 C56 117.3(8)
C58 C57 C56 123.3(9)
C59 C58 C57 120.7(10)
C59 C58 H58A 119.7
C57 C58 H58A 119.7
C60 C59 C58 118.8(9)
C60 C59 H59A 120.6
C58 C59 H59A 120.6
C59 C60 C61 119.2(10)
C59 C60 H60A 120.4
C61 C60 H60A 120.4
N62 C61 C60 123.0(9)
N62 C61 H61A 118.5
C60 C61 H61A 118.5
C61 N62 C57 118.8(7)
C61 N62 Ce2 119.8(6)
C57 N62 Ce2 120.3(6)
C72 O71 Ce2 133.6(6)
O71 C72 C73 128.1(10)
O71 C72 C76 115.8(9)
C73 C72 C76 116.0(9)
C74 C73 C72 122.1(9)
C74 C73 H73A 119.0
C72 C73 H73A 119.0
O75 C74 C73 127.4(10)
O75 C74 C77 114.7(8)
C73 C74 C77 117.9(8)
C74 O75 Ce2 133.2(6)
F73 C76 F72 106.9(9)
F73 C76 F71 106.3(10)
F72 C76 F71 107.7(11)
F73 C76 C72 112.0(10)
F72 C76 C72 111.7(10)
F71 C76 C72 112.0(9)
F75B C77 F74B 124(2)
F74A C77 F75A 110(2)
F75B C77 F76B 97(2)
F74B C77 F76B 100.7(18)
F74A C77 F76A 89(3)
F75A C77 F76A 108(2)
F74A C77 C74 117.3(17)
F75B C77 C74 111.9(16)
F74B C77 C74 110.8(14)
F75A C77 C74 118.7(16)
F76B C77 C74 110.1(16)
F76A C77 C74 109.4(16)
C82 O81 Ce2 135.0(6)
O81 C82 C83 128.1(10)
O81 C82 C86 113.9(9)
C83 C82 C86 117.9(10)
C84 C83 C82 120.6(10)
C84 C83 H83A 119.7
C82 C83 H83A 119.7
O85 C84 C83 128.8(10)
O85 C84 C87 112.7(10)
C83 C84 C87 118.5(10)
C84 O85 Ce2 134.3(7)
F82A C86 F81A 107(2)
F81B C86 F82B 108(3)
F82A C86 F83A 102.7(19)
F81A C86 F83A 107(2)
F81B C86 F83B 109(2)
F82B C86 F83B 106(2)
F82A C86 C82 116.8(17)
F81B C86 C82 116(2)
F81A C86 C82 115(2)
F82B C86 C82 113(2)
F83A C86 C82 107.4(18)
F83B C86 C82 103.8(17)
F86 C87 F85 108.3(10)
F86 C87 F84 104.7(12)
F85 C87 F84 101.6(11)
F86 C87 C84 113.8(10)
F85 C87 C84 115.1(11)
F84 C87 C84 112.1(9)
C92 O91 Ce2 132.7(6)
O91 C92 C93 127.5(10)
O91 C92 C96 113.8(10)
C93 C92 C96 118.7(9)
C94 C93 C92 122.6(10)
C94 C93 H93A 118.7
C92 C93 H93A 118.7
O95 C94 C93 126.8(11)
O95 C94 C97 116.7(10)
C93 C94 C97 116.3(10)
C94 O95 Ce2 133.9(7)
F91B C96 F93B 108(2)
F93A C96 F91A 105.9(13)
F91B C96 F92B 104(3)
F93B C96 F92B 98(2)
F93A C96 F92A 102.5(11)
F91A C96 F92A 110.1(12)
F91B C96 C92 118(2)
F93B C96 C92 108.2(18)
F93A C96 C92 112.2(9)
F91A C96 C92 113.4(9)
F92B C96 C92 118(2)
F92A C96 C92 112.1(10)
F96 C97 F95 108.0(10)
F96 C97 F94 102.1(9)
F95 C97 F94 105.9(11)
F96 C97 C94 117.2(11)
F95 C97 C94 113.2(9)
F94 C97 C94 109.3(9)

loop_
_geom_bond_atom_site_label_1
_geom_bond_atom_site_label_2
_geom_bond_distance
Ce1 O21 2.433(6)
Ce1 O31 2.444(6)
Ce1 O35 2.449(6)
Ce1 O25 2.455(6)
Ce1 O45 2.458(6)
Ce1 O41 2.473(7)
Ce1 N1 2.624(7)
Ce1 N12 2.644(8)
N1 C2 1.342(12)
N1 C6 1.354(12)
C2 C3 1.375(12)
C2 H2A 0.9500
C3 C4 1.373(14)
C3 H3A 0.9500
C4 C5 1.392(15)
C4 H4A 0.9500
C5 C6 1.384(13)
C5 H5A 0.9500
C6 C7 1.496(14)
C7 N12 1.361(11)
C7 C8 1.397(13)
C8 C9 1.374(15)
C8 H8A 0.9500
C9 C10 1.356(15)
C9 H9A 0.9500
C10 C11 1.392(15)
C10 H10A 0.9500
C11 N12 1.319(12)
C11 H11A 0.9500
O21 C22 1.263(11)
C22 C23 1.390(14)
C22 C26 1.492(14)
C23 C24 1.390(14)
C23 H23A 0.9500
C24 O25 1.267(11)
C24 C27 1.521(14)
C26 F21 1.298(13)
C26 F23 1.315(12)
C26 F22 1.343(13)
C27 F26 1.282(11)
C27 F24 1.319(13)
C27 F25 1.333(12)
O31 C32 1.262(10)
C32 C33 1.370(14)
C32 C36 1.515(14)
C33 C34 1.374(14)
C33 H33A 0.9500
C34 O35 1.281(11)
C34 C37 1.503(15)
C36 F33B 1.295(15)
C36 F33A 1.302(14)
C36 F31B 1.322(14)
C36 F32B 1.325(14)
C36 F32A 1.328(13)
C36 F31A 1.328(14)
C37 F36 1.259(14)
C37 F35 1.295(12)
C37 F34 1.333(14)
O41 C42 1.246(11)
C42 C43 1.408(14)
C42 C46 1.517(16)
C43 C44 1.355(15)
C43 H43A 0.9500
C44 O45 1.257(12)
C44 C47 1.526(14)
C46 F42B 1.271(16)
C46 F43A 1.280(11)
C46 F43B 1.286(15)
C46 F42A 1.287(12)
C46 F41B 1.293(15)
C46 F41A 1.325(11)
C47 F45 1.298(13)
C47 F44 1.326(11)
C47 F46 1.338(13)
Ce2 O71 2.437(6)
Ce2 O75 2.441(6)
Ce2 O85 2.445(6)
Ce2 O81 2.459(7)
Ce2 O91 2.459(6)
Ce2 O95 2.473(6)
Ce2 N51 2.626(8)
Ce2 N62 2.630(7)
N51 C52 1.330(12)
N51 C56 1.363(11)
C52 C53 1.397(14)
C52 H52A 0.9500
C53 C54 1.345(14)
C53 H53A 0.9500
C54 C55 1.380(15)
C54 H54A 0.9500
C55 C56 1.375(13)
C55 H55A 0.9500
C56 C57 1.478(13)
C57 N62 1.356(11)
C57 C58 1.380(12)
C58 C59 1.379(15)
C58 H58A 0.9500
C59 C60 1.329(14)
C59 H59A 0.9500
C60 C61 1.378(12)
C60 H60A 0.9500
C61 N62 1.321(12)
C61 H61A 0.9500
O71 C72 1.252(11)
C72 C73 1.397(14)
C72 C76 1.540(15)
C73 C74 1.374(14)
C73 H73A 0.9500
C74 O75 1.255(11)
C74 C77 1.511(14)
C76 F73 1.301(11)
C76 F72 1.311(13)
C76 F71 1.323(13)
C77 F74A 1.282(14)
C77 F75B 1.296(14)
C77 F74B 1.299(14)
C77 F75A 1.304(14)
C77 F76B 1.311(13)
C77 F76A 1.315(14)
O81 C82 1.250(11)
C82 C83 1.406(14)
C82 C86 1.539(15)
C83 C84 1.366(15)
C83 H83A 0.9500
C84 O85 1.260(12)
C84 C87 1.516(15)
C86 F82A 1.281(14)
C86 F81B 1.284(16)
C86 F81A 1.285(15)
C86 F82B 1.293(15)
C86 F83A 1.295(14)
C86 F83B 1.299(15)
C87 F86 1.264(13)
C87 F85 1.301(14)
C87 F84 1.317(14)
O91 C92 1.286(12)
C92 C93 1.401(15)
C92 C96 1.511(15)
C93 C94 1.395(15)
C93 H93A 0.9500
C94 O95 1.235(11)
C94 C97 1.509(15)
C96 F91B 1.288(16)
C96 F93B 1.291(15)
C96 F93A 1.293(11)
C96 F91A 1.299(11)
C96 F92B 1.308(16)
C96 F92A 1.340(11)
C97 F96 1.298(12)
C97 F95 1.303(13)
C97 F94 1.359(13)

loop_
_geom_torsion_atom_site_label_1
_geom_torsion_atom_site_label_2
_geom_torsion_atom_site_label_3
_geom_torsion_atom_site_label_4
_geom_torsion
C6 N1 C2 C3 0.5(14)
Ce1 N1 C2 C3 169.6(7)
N1 C2 C3 C4 -0.6(15)
C2 C3 C4 C5 0.6(15)
C3 C4 C5 C6 -0.3(16)
C2 N1 C6 C5 -0.2(14)
Ce1 N1 C6 C5 -169.0(7)
C2 N1 C6 C7 -178.1(8)
Ce1 N1 C6 C7 13.1(11)
C4 C5 C6 N1 0.1(15)
C4 C5 C6 C7 177.9(9)
N1 C6 C7 N12 4.6(12)
C5 C6 C7 N12 -173.4(9)
N1 C6 C7 C8 -177.8(9)
C5 C6 C7 C8 4.2(15)
N12 C7 C8 C9 -1.6(16)
C6 C7 C8 C9 -179.1(9)
C7 C8 C9 C10 3.5(16)
C8 C9 C10 C11 -2.7(16)
C9 C10 C11 N12 0.0(17)
C10 C11 N12 C7 1.8(15)
C10 C11 N12 Ce1 -161.6(8)
C8 C7 N12 C11 -0.9(14)
C6 C7 N12 C11 176.7(8)
C8 C7 N12 Ce1 162.6(7)
C6 C7 N12 Ce1 -19.8(11)
Ce1 O21 C22 C23 20.2(14)
Ce1 O21 C22 C26 -158.8(7)
O21 C22 C23 C24 -0.2(16)
C26 C22 C23 C24 178.7(9)
C22 C23 C24 O25 -6.2(16)
C22 C23 C24 C27 175.8(9)
C23 C24 O25 Ce1 -7.1(15)
C27 C24 O25 Ce1 171.0(6)
O21 C22 C26 F21 -59.5(12)
C23 C22 C26 F21 121.5(11)
O21 C22 C26 F23 60.9(13)
C23 C22 C26 F23 -118.1(11)
O21 C22 C26 F22 179.8(9)
C23 C22 C26 F22 0.8(14)
O25 C24 C27 F26 60.8(13)
C23 C24 C27 F26 -120.9(11)
O25 C24 C27 F24 -59.0(11)
C23 C24 C27 F24 119.3(11)
O25 C24 C27 F25 -176.7(8)
C23 C24 C27 F25 1.6(14)
Ce1 O31 C32 C33 23.3(15)
Ce1 O31 C32 C36 -154.3(6)
O31 C32 C33 C34 -3.4(16)
C36 C32 C33 C34 174.1(9)
C32 C33 C34 O35 1.5(17)
C32 C33 C34 C37 -175.7(9)
C33 C34 O35 Ce1 -19.5(15)
C37 C34 O35 Ce1 157.7(7)
O31 C32 C36 F33B -47(3)
C33 C32 C36 F33B 135(3)
O31 C32 C36 F33A 166.5(19)
C33 C32 C36 F33A -11(2)
O31 C32 C36 F31B -166.7(16)
C33 C32 C36 F31B 15.5(19)
O31 C32 C36 F32B 82(2)
C33 C32 C36 F32B -96(2)
O31 C32 C36 F32A -66.4(16)
C33 C32 C36 F32A 115.8(16)
O31 C32 C36 F31A 39.0(19)
C33 C32 C36 F31A -138.8(17)
O35 C34 C37 F36 -115.4(12)
C33 C34 C37 F36 62.1(14)
O35 C34 C37 F35 120.6(12)
C33 C34 C37 F35 -61.8(15)
O35 C34 C37 F34 2.8(15)
C33 C34 C37 F34 -179.7(11)
Ce1 O41 C42 C43 -17.0(15)
Ce1 O41 C42 C46 165.9(6)
O41 C42 C43 C44 -2.9(16)
C46 C42 C43 C44 174.2(9)
C42 C43 C44 O45 -1.6(17)
C42 C43 C44 C47 -178.6(8)
C43 C44 O45 Ce1 25.3(15)
C47 C44 O45 Ce1 -157.6(6)
O41 C42 C46 F42B 146(2)
C43 C42 C46 F42B -31(2)
O41 C42 C46 F43A 76.5(13)
C43 C42 C46 F43A -100.8(12)
O41 C42 C46 F43B -98.0(17)
C43 C42 C46 F43B 84.7(17)
O41 C42 C46 F42A -42.2(18)
C43 C42 C46 F42A 140.5(16)
O41 C42 C46 F41B 8.3(19)
C43 C42 C46 F41B -169.1(17)
O41 C42 C46 F41A -166.3(13)
C43 C42 C46 F41A 16.4(16)
O45 C44 C47 F45 49.7(12)
C43 C44 C47 F45 -132.9(11)
O45 C44 C47 F44 -71.7(11)
C43 C44 C47 F44 105.7(12)
O45 C44 C47 F46 170.5(8)
C43 C44 C47 F46 -12.1(13)
C56 N51 C52 C53 0.4(15)
Ce2 N51 C52 C53 166.4(8)
N51 C52 C53 C54 -2.9(16)
C52 C53 C54 C55 3.9(16)
C53 C54 C55 C56 -2.5(16)
C52 N51 C56 C55 1.2(13)
Ce2 N51 C56 C55 -164.6(7)
C52 N51 C56 C57 179.6(8)
Ce2 N51 C56 C57 13.8(10)
C54 C55 C56 N51 -0.1(15)
C54 C55 C56 C57 -178.5(9)
N51 C56 C57 N62 0.9(12)
C55 C56 C57 N62 179.3(8)
N51 C56 C57 C58 176.6(9)
C55 C56 C57 C58 -5.0(15)
N62 C57 C58 C59 -4.5(15)
C56 C57 C58 C59 179.8(9)
C57 C58 C59 C60 5.4(17)
C58 C59 C60 C61 -2.6(16)
C59 C60 C61 N62 -1.2(15)
C60 C61 N62 C57 2.1(14)
C60 C61 N62 Ce2 -166.2(7)
C58 C57 N62 C61 0.8(13)
C56 C57 N62 C61 176.7(8)
C58 C57 N62 Ce2 169.0(7)
C56 C57 N62 Ce2 -15.1(10)
Ce2 O71 C72 C73 14.5(16)
Ce2 O71 C72 C76 -161.5(6)
O71 C72 C73 C74 -1.0(18)
C76 C72 C73 C74 175.0(10)
C72 C73 C74 O75 6.0(17)
C72 C73 C74 C77 -174.3(9)
C73 C74 O75 Ce2 -24.5(15)
C77 C74 O75 Ce2 155.8(6)
O71 C72 C76 F73 -119.0(11)
C73 C72 C76 F73 64.5(13)
O71 C72 C76 F72 121.1(11)
C73 C72 C76 F72 -55.3(13)
O71 C72 C76 F71 0.2(14)
C73 C72 C76 F71 -176.2(10)
O75 C74 C77 F74A 46(2)
C73 C74 C77 F74A -134(2)
O75 C74 C77 F75B 56.5(19)
C73 C74 C77 F75B -123.2(18)
O75 C74 C77 F74B -86.4(17)
C73 C74 C77 F74B 93.9(18)
O75 C74 C77 F75A -178(2)
C73 C74 C77 F75A 2(2)
O75 C74 C77 F76B 163.0(18)
C73 C74 C77 F76B -17(2)
O75 C74 C77 F76A -53(2)
C73 C74 C77 F76A 127(2)
Ce2 O81 C82 C83 8.5(14)
Ce2 O81 C82 C86 -169.1(5)
O81 C82 C83 C84 5.6(16)
C86 C82 C83 C84 -176.9(9)
C82 C83 C84 O85 -0.4(17)
C82 C83 C84 C87 179.7(9)
C83 C84 O85 Ce2 -19.0(15)
C87 C84 O85 Ce2 161.0(7)
O81 C82 C86 F82A -45(2)
C83 C82 C86 F82A 137(2)
O81 C82 C86 F81B 35(2)
C83 C82 C86 F81B -142(2)
O81 C82 C86 F81A -171(2)
C83 C82 C86 F81A 11(2)
O81 C82 C86 F82B 161(2)
C83 C82 C86 F82B -16(2)
O81 C82 C86 F83A 69.8(19)
C83 C82 C86 F83A -108(2)
O81 C82 C86 F83B -84(2)
C83 C82 C86 F83B 98(2)
O85 C84 C87 F86 64.5(14)
C83 C84 C87 F86 -115.5(13)
O85 C84 C87 F85 -169.6(10)
C83 C84 C87 F85 10.4(16)
O85 C84 C87 F84 -54.1(13)
C83 C84 C87 F84 125.8(12)
Ce2 O91 C92 C93 15.3(16)
Ce2 O91 C92 C96 -163.6(6)
O91 C92 C93 C94 4.1(18)
C96 C92 C93 C94 -176.9(9)
C92 C93 C94 O95 0.0(17)
C92 C93 C94 C97 176.7(10)
C93 C94 O95 Ce2 -23.8(15)
C97 C94 O95 Ce2 159.4(6)
O91 C92 C96 F91B 134(2)
C93 C92 C96 F91B -45(3)
O91 C92 C96 F93B -103(2)
C93 C92 C96 F93B 78(2)
O91 C92 C96 F93A 84.8(13)
C93 C92 C96 F93A -94.2(14)
O91 C92 C96 F91A -35.1(16)
C93 C92 C96 F91A 145.8(14)
O91 C92 C96 F92B 8(2)
C93 C92 C96 F92B -172(2)
O91 C92 C96 F92A -160.5(11)
C93 C92 C96 F92A 20.4(15)
O95 C94 C97 F96 -166.1(9)
C93 C94 C97 F96 16.9(14)
O95 C94 C97 F95 67.2(13)
C93 C94 C97 F95 -109.9(12)
O95 C94 C97 F94 -50.6(13)
C93 C94 C97 F94 132.3(10)
